data_4505880
loop_
_publ_author_name
'Su, Shengqun'
'Chen, Wan'
'Qin, Chao'
'Song, Shuyan'
'Guo, Zhiyong'
'Li, Guanghua'
'Song, Xuezhi'
'Zhu, Min'
'Wang, Song'
'Hao, Zhaomin'
'Zhang, Hongjie'

_publ_section_title
;
 Lanthanide Anionic Metal--Organic Frameworks Containing Semirigid
 Tetracarboxylate Ligands: Structure, Photoluminescence, and Magnetism
;
_journal_issue 4
_journal_name_full 'Crystal Growth &amp; Design'
_journal_page_first 1808
_journal_paper_doi 10.1021/cg201283a
_journal_volume 12
_journal_year 2012
_chemical_formula_moiety 'C40 H43 N3 O18 Yb2'
_chemical_formula_sum 'C40 H43 N3 O18 Yb2'
_chemical_formula_weight 1199.85
_chemical_melting_point ?
_chemical_name_systematic
; 
 ? 
;
_space_group_IT_number 60
_symmetry_cell_setting orthorhombic
_symmetry_space_group_name_Hall '-P 2n 2ab'
_symmetry_space_group_name_H-M 'P b c n'
_atom_sites_solution_hydrogens geom
_atom_sites_solution_primary direct
_atom_sites_solution_secondary difmap
_audit_creation_method SHELXL-97
_cell_angle_alpha 90.00
_cell_angle_beta 90.00
_cell_angle_gamma 90.00
_cell_formula_units_Z 4
_cell_length_a 15.6733(5)
_cell_length_b 10.7028(3)
_cell_length_c 23.2631(7)
_cell_measurement_reflns_used 3868
_cell_measurement_temperature 185(2)
_cell_measurement_theta_max 26.06
_cell_measurement_theta_min 2.18
_cell_volume 3902.3(2)
_computing_cell_refinement 'Bruker SMART'
_computing_data_collection 'Bruker SMART'
_computing_data_reduction 'Bruker SAINT'
_computing_molecular_graphics SHELXP-97
_computing_publication_material SHELXTL
_computing_structure_refinement 'SHELXL-97 (Sheldrick, 1997)'
_computing_structure_solution 'SHELXS-97 (Sheldrick, 1990)'
_diffrn_ambient_temperature 185(2)
_diffrn_detector_area_resol_mean 9.00cm
_diffrn_measured_fraction_theta_full 0.999
_diffrn_measured_fraction_theta_max 0.999
_diffrn_measurement_device_type 'CCD area detector'
_diffrn_measurement_method 'phi and omega scans'
_diffrn_radiation_monochromator graphite
_diffrn_radiation_source 'fine-focus sealed tube'
_diffrn_radiation_type MoK\a
_diffrn_radiation_wavelength 0.71073
_diffrn_reflns_av_R_equivalents 0.0318
_diffrn_reflns_av_sigmaI/netI 0.0228
_diffrn_reflns_limit_h_max 19
_diffrn_reflns_limit_h_min -11
_diffrn_reflns_limit_k_max 11
_diffrn_reflns_limit_k_min -13
_diffrn_reflns_limit_l_max 28
_diffrn_reflns_limit_l_min -28
_diffrn_reflns_number 20369
_diffrn_reflns_theta_full 26.06
_diffrn_reflns_theta_max 26.06
_diffrn_reflns_theta_min 2.18
_diffrn_standards_decay_% none
_diffrn_standards_interval_count none
_diffrn_standards_interval_time none
_diffrn_standards_number none
_exptl_absorpt_coefficient_mu 4.852
_exptl_absorpt_correction_T_max 0.3436
_exptl_absorpt_correction_T_min 0.3147
_exptl_absorpt_correction_type empirical
_exptl_absorpt_process_details SADABS
_exptl_crystal_colour colorless
_exptl_crystal_density_diffrn 2.004
_exptl_crystal_density_meas ?
_exptl_crystal_density_method 'not measured'
_exptl_crystal_description block
_exptl_crystal_F_000 2352
_exptl_crystal_size_max 0.31
_exptl_crystal_size_mid 0.30
_exptl_crystal_size_min 0.28
_refine_diff_density_max 0.550
_refine_diff_density_min -0.681
_refine_diff_density_rms 0.093
_refine_ls_extinction_method none
_refine_ls_goodness_of_fit_ref 1.032
_refine_ls_hydrogen_treatment mixed
_refine_ls_matrix_type full
_refine_ls_number_parameters 306
_refine_ls_number_reflns 3868
_refine_ls_number_restraints 15
_refine_ls_restrained_S_all 1.038
_refine_ls_R_factor_all 0.0237
_refine_ls_R_factor_gt 0.0192
_refine_ls_shift/su_max 0.003
_refine_ls_shift/su_mean 0.000
_refine_ls_structure_factor_coef Fsqd
_refine_ls_weighting_details 'calc w=1/[\s^2^(Fo^2^)+(0.0183P)^2^+5.2378P] where P=(Fo^2^+2Fc^2^)/3'
_refine_ls_weighting_scheme calc
_refine_ls_wR_factor_gt 0.0435
_refine_ls_wR_factor_ref 0.0453
_reflns_number_gt 3372
_reflns_number_total 3868
_reflns_threshold_expression >2sigma(I)
_cod_data_source_file cg201283a_si_002.cif
_cod_data_source_block compound10
_cod_depositor_comments
;
The following automatic conversions were performed:

'_chemical_melting_point' value 'not measured' was changed to '?' -
the value is undefined or not given.

'_symmetry_cell_setting' value
'Orthorhombic' changed to 'orthorhombic' according to
/home/saulius/struct/CIF-dictionaries/cif_core.dic dictionary named
'cif_core.dic' version 2.4.1 from 2010-06-29.

Automatic conversion script
Id: cif_fix_values 1715 2011-07-08 13:25:40Z adriana 

The following automatic conversions were performed:

'_exptl_crystal_density_meas' value 'none' was changed to '?' - the
value is perceived as not measured.

Automatic conversion script
Id: cif_fix_values 3008 2015-01-20 13:52:24Z robertas 
;
_cod_original_sg_symbol_H-M Pbcn
_cod_database_code 4505880

loop_
_symmetry_equiv_pos_as_xyz
'x, y, z'
'-x+1/2, -y+1/2, z+1/2'
'-x, y, -z+1/2'
'x+1/2, -y+1/2, -z'
'-x, -y, -z'
'x-1/2, y-1/2, -z-1/2'
'x, -y, z-1/2'
'-x-1/2, y-1/2, z'

loop_
_atom_site_label
_atom_site_type_symbol
_atom_site_fract_x
_atom_site_fract_y
_atom_site_fract_z
_atom_site_U_iso_or_equiv
_atom_site_adp_type
_atom_site_occupancy
_atom_site_symmetry_multiplicity
_atom_site_calc_flag
_atom_site_refinement_flags
_atom_site_disorder_assembly
_atom_site_disorder_group
Yb1 Yb 0.951891(7) 0.030478(11) 0.084343(5) 0.00931(5) Uani 1 1 d . . .
C1 C 1.09356(18) 0.2498(3) 0.20281(13) 0.0139(6) Uani 1 1 d . . .
C2 C 1.11692(17) 0.2022(3) 0.25598(12) 0.0126(6) Uani 1 1 d . . .
H2A H 1.0994 0.1206 0.2670 0.015 Uiso 1 1 calc R . .
C3 C 1.16623(18) 0.2744(3) 0.29340(12) 0.0131(6) Uani 1 1 d . . .
C4 C 1.19227(19) 0.3937(3) 0.27624(12) 0.0147(6) Uani 1 1 d . . .
H4A H 1.2281 0.4413 0.3008 0.018 Uiso 1 1 calc R . .
C5 C 1.16660(19) 0.4440(3) 0.22374(13) 0.0135(6) Uani 1 1 d . . .
C6 C 1.11707(19) 0.3713(3) 0.18740(13) 0.0148(6) Uani 1 1 d . . .
H6A H 1.0989 0.4044 0.1516 0.018 Uiso 1 1 calc R . .
C7 C 1.1896(2) 0.5781(3) 0.20925(12) 0.0165(7) Uani 1 1 d . . .
H7A H 1.1473 0.6338 0.2277 0.020 Uiso 1 1 calc R . .
H7B H 1.2459 0.5969 0.2266 0.020 Uiso 1 1 calc R . .
C8 C 1.19361(19) 0.6100(3) 0.14593(12) 0.0133(6) Uani 1 1 d . . .
C9 C 1.26393(19) 0.5732(3) 0.11280(13) 0.0145(6) Uani 1 1 d . . .
H9A H 1.3087 0.5269 0.1302 0.017 Uiso 1 1 calc R . .
C10 C 1.26902(18) 0.6033(3) 0.05481(12) 0.0120(6) Uani 1 1 d . . .
C11 C 1.20360(18) 0.6713(3) 0.02914(12) 0.0124(6) Uani 1 1 d . . .
H11A H 1.2060 0.6898 -0.0108 0.015 Uiso 1 1 calc R . .
C12 C 1.13464(18) 0.7124(3) 0.06186(12) 0.0109(6) Uani 1 1 d . . .
C13 C 1.13053(19) 0.6809(3) 0.11979(12) 0.0130(6) Uani 1 1 d . . .
H13A H 1.0833 0.7086 0.1420 0.016 Uiso 1 1 calc R . .
C14 C 1.04249(18) 0.1741(3) 0.16149(13) 0.0146(6) Uani 1 1 d . . .
C15 C 1.19254(19) 0.2217(3) 0.35098(13) 0.0170(7) Uani 1 1 d . . .
C16 C 1.34528(18) 0.5675(3) 0.01936(13) 0.0125(6) Uani 1 1 d . . .
C17 C 1.06924(18) 0.7963(3) 0.03468(13) 0.0114(6) Uani 1 1 d . . .
C18 C 1.3910(3) 0.0404(5) 0.4025(2) 0.0644(16) Uani 1 1 d D . .
H18A H 1.3626 0.0172 0.3665 0.097 Uiso 1 1 calc R . .
H18B H 1.4197 -0.0330 0.4187 0.097 Uiso 1 1 calc R . .
H18C H 1.4332 0.1059 0.3949 0.097 Uiso 1 1 calc R . .
C19 C 1.3666(2) 0.1188(3) 0.49961(15) 0.0271(8) Uani 1 1 d D . .
H19A H 1.3225 0.1498 0.5259 0.041 Uiso 1 1 calc R . .
H19B H 1.4099 0.1836 0.4939 0.041 Uiso 1 1 calc R . .
H19C H 1.3933 0.0441 0.5160 0.041 Uiso 1 1 calc R . .
N1 N 1.3272(2) 0.0871(3) 0.44368(14) 0.0352(8) Uani 1 1 d D . .
H1A H 1.2989(13) 0.1546(19) 0.4290(5) 0.053 Uiso 1 1 d D . .
H1B H 1.2828(9) 0.034(2) 0.4477(7) 0.053 Uiso 1 1 d D . .
O1 O 1.00803(14) 0.22655(19) 0.11944(9) 0.0174(5) Uani 1 1 d . . .
O2 O 1.03422(13) 0.05608(19) 0.16900(9) 0.0153(5) Uani 1 1 d . . .
O3 O 1.15772(13) 0.1221(2) 0.36745(9) 0.0180(5) Uani 1 1 d . . .
O4 O 1.24835(17) 0.2771(3) 0.37966(10) 0.0415(8) Uani 1 1 d . . .
O5 O 1.41612(13) 0.55481(19) 0.04336(9) 0.0164(5) Uani 1 1 d . . .
O6 O 1.33394(13) 0.55204(19) -0.03424(9) 0.0152(5) Uani 1 1 d . . .
O7 O 1.08014(13) 0.82205(19) -0.01756(8) 0.0147(4) Uani 1 1 d . . .
O8 O 1.00914(13) 0.83522(19) 0.06570(9) 0.0151(4) Uani 1 1 d . . .
O9 O 0.89533(14) -0.1173(2) 0.14920(9) 0.0205(5) Uani 1 1 d D . .
H9B H 0.9095(18) -0.128(3) 0.1852(6) 0.031 Uiso 1 1 d D . .
H9C H 0.8433(11) -0.146(3) 0.1442(12) 0.031 Uiso 1 1 d D . .
N2 N 1.0000 -0.1232(9) 0.2500 0.118(3) Uani 1 2 d SU . .
C20 C 1.1148(6) -0.1142(11) 0.2298(5) 0.043(3) Uani 0.50 1 d P A 1
C20' C 1.0738(7) -0.1484(11) 0.2381(4) 0.044(3) Uani 0.50 1 d P A 2

loop_
_atom_site_aniso_label
_atom_site_aniso_U_11
_atom_site_aniso_U_22
_atom_site_aniso_U_33
_atom_site_aniso_U_23
_atom_site_aniso_U_13
_atom_site_aniso_U_12
Yb1 0.00809(7) 0.01141(7) 0.00844(7) -0.00104(5) -0.00059(5) 0.00014(5)
C1 0.0104(14) 0.0171(16) 0.0143(15) -0.0025(12) 0.0015(12) 0.0002(12)
C2 0.0100(14) 0.0141(14) 0.0138(15) -0.0035(12) 0.0035(12) -0.0011(12)
C3 0.0102(14) 0.0191(16) 0.0101(14) 0.0010(12) -0.0007(11) -0.0026(12)
C4 0.0138(15) 0.0202(16) 0.0100(14) -0.0029(12) 0.0000(12) -0.0057(13)
C5 0.0120(15) 0.0150(15) 0.0136(15) -0.0003(12) 0.0022(12) -0.0002(12)
C6 0.0150(15) 0.0189(16) 0.0105(15) 0.0010(12) -0.0023(12) 0.0017(13)
C7 0.0209(17) 0.0167(16) 0.0120(15) 0.0004(13) -0.0008(13) -0.0033(13)
C8 0.0175(15) 0.0118(15) 0.0106(14) -0.0007(12) -0.0001(12) -0.0057(12)
C9 0.0144(15) 0.0111(14) 0.0180(16) 0.0020(12) -0.0064(12) 0.0012(12)
C10 0.0111(15) 0.0128(15) 0.0121(14) -0.0005(12) -0.0015(11) -0.0015(12)
C11 0.0152(15) 0.0134(15) 0.0086(14) -0.0015(12) 0.0010(12) -0.0003(12)
C12 0.0108(14) 0.0088(14) 0.0129(14) -0.0007(11) 0.0012(12) -0.0008(11)
C13 0.0128(15) 0.0138(15) 0.0124(15) -0.0017(12) 0.0035(12) -0.0022(12)
C14 0.0125(15) 0.0195(16) 0.0117(15) -0.0024(13) 0.0019(12) -0.0004(12)
C15 0.0158(15) 0.0216(17) 0.0137(15) 0.0014(13) 0.0014(13) -0.0043(13)
C16 0.0120(15) 0.0092(14) 0.0162(15) 0.0020(12) -0.0010(12) -0.0004(12)
C17 0.0093(14) 0.0111(14) 0.0137(15) -0.0010(12) -0.0001(11) -0.0027(11)
C18 0.054(3) 0.094(4) 0.044(3) -0.031(3) 0.016(2) -0.028(3)
C19 0.0301(19) 0.0213(18) 0.0300(19) 0.0029(15) -0.0015(16) 0.0005(15)
N1 0.0253(17) 0.047(2) 0.0333(18) 0.0104(16) -0.0069(14) -0.0106(15)
O1 0.0199(11) 0.0184(11) 0.0139(11) -0.0023(9) -0.0055(9) 0.0017(9)
O2 0.0177(11) 0.0145(11) 0.0136(11) -0.0005(9) -0.0032(9) -0.0027(8)
O3 0.0161(11) 0.0211(12) 0.0167(11) 0.0061(9) 0.0005(9) -0.0037(9)
O4 0.0480(17) 0.0516(17) 0.0247(14) 0.0189(13) -0.0213(13) -0.0379(14)
O5 0.0102(10) 0.0169(11) 0.0221(12) -0.0014(9) -0.0027(9) 0.0020(9)
O6 0.0129(11) 0.0213(12) 0.0115(11) -0.0007(9) 0.0009(8) 0.0031(9)
O7 0.0160(11) 0.0159(11) 0.0122(11) 0.0000(9) -0.0002(9) 0.0034(9)
O8 0.0132(11) 0.0157(11) 0.0165(11) 0.0022(9) 0.0039(9) 0.0014(9)
O9 0.0157(11) 0.0289(13) 0.0168(11) 0.0069(10) 0.0019(9) -0.0014(10)
N2 0.164(7) 0.100(6) 0.089(5) 0.000 -0.037(6) 0.000
C20 0.030(6) 0.053(7) 0.046(6) 0.004(5) 0.005(5) -0.003(5)
C20' 0.042(7) 0.058(7) 0.033(6) -0.007(5) -0.003(5) 0.035(6)

loop_
_atom_type_symbol
_atom_type_description
_atom_type_scat_dispersion_real
_atom_type_scat_dispersion_imag
_atom_type_scat_source
C C 0.0033 0.0016 'International Tables Vol C Tables 4.2.6.8 and 6.1.1.4'
H H 0.0000 0.0000 'International Tables Vol C Tables 4.2.6.8 and 6.1.1.4'
N N 0.0061 0.0033 'International Tables Vol C Tables 4.2.6.8 and 6.1.1.4'
O O 0.0106 0.0060 'International Tables Vol C Tables 4.2.6.8 and 6.1.1.4'
Yb Yb -0.3850 5.5486 'International Tables Vol C Tables 4.2.6.8 and 6.1.1.4'

loop_
_geom_angle_atom_site_label_1
_geom_angle_atom_site_label_2
_geom_angle_atom_site_label_3
_geom_angle
_geom_angle_site_symmetry_1
_geom_angle_site_symmetry_3
O7 Yb1 O3 82.57(7) 5_765 3_755
O7 Yb1 O5 80.56(7) 5_765 8_855
O3 Yb1 O5 146.91(7) 3_755 8_855
O7 Yb1 O8 125.80(7) 5_765 1_545
O3 Yb1 O8 140.76(7) 3_755 1_545
O5 Yb1 O8 71.03(7) 8_855 1_545
O7 Yb1 O6 75.45(7) 5_765 4_455
O3 Yb1 O6 79.22(7) 3_755 4_455
O5 Yb1 O6 123.00(7) 8_855 4_455
O8 Yb1 O6 82.71(7) 1_545 4_455
O7 Yb1 O9 145.14(8) 5_765 .
O3 Yb1 O9 71.92(8) 3_755 .
O5 Yb1 O9 132.95(7) 8_855 .
O8 Yb1 O9 70.14(7) 1_545 .
O6 Yb1 O9 76.72(7) 4_455 .
O7 Yb1 O2 127.47(7) 5_765 .
O3 Yb1 O2 87.23(7) 3_755 .
O5 Yb1 O2 80.86(7) 8_855 .
O8 Yb1 O2 92.81(7) 1_545 .
O6 Yb1 O2 151.77(7) 4_455 .
O9 Yb1 O2 75.56(7) . .
O7 Yb1 O1 73.04(7) 5_765 .
O3 Yb1 O1 74.57(7) 3_755 .
O5 Yb1 O1 73.35(7) 8_855 .
O8 Yb1 O1 134.88(7) 1_545 .
O6 Yb1 O1 141.05(7) 4_455 .
O9 Yb1 O1 120.18(8) . .
O2 Yb1 O1 54.61(7) . .
O7 Yb1 C14 99.89(8) 5_765 .
O3 Yb1 C14 80.08(8) 3_755 .
O5 Yb1 C14 75.08(8) 8_855 .
O8 Yb1 C14 115.18(8) 1_545 .
O6 Yb1 C14 159.20(8) 4_455 .
O9 Yb1 C14 98.68(8) . .
O2 Yb1 C14 27.65(8) . .
O1 Yb1 C14 26.97(8) . .
O7 Yb1 C16 65.54(7) 5_765 4_455
O3 Yb1 C16 97.00(7) 3_755 4_455
O5 Yb1 C16 101.54(8) 8_855 4_455
O8 Yb1 C16 76.05(7) 1_545 4_455
O6 Yb1 C16 21.66(7) 4_455 4_455
O9 Yb1 C16 93.90(8) . 4_455
O2 Yb1 C16 166.89(7) . 4_455
O1 Yb1 C16 138.49(7) . 4_455
C14 Yb1 C16 165.43(8) . 4_455
C2 C1 C6 120.0(3) . .
C2 C1 C14 121.2(3) . .
C6 C1 C14 118.8(3) . .
C1 C2 C3 119.9(3) . .
C2 C3 C4 119.2(3) . .
C2 C3 C15 119.8(3) . .
C4 C3 C15 121.0(3) . .
C5 C4 C3 121.2(3) . .
C6 C5 C4 118.6(3) . .
C6 C5 C7 121.9(3) . .
C4 C5 C7 119.4(3) . .
C5 C6 C1 120.9(3) . .
C8 C7 C5 116.0(2) . .
C13 C8 C9 118.3(3) . .
C13 C8 C7 121.4(3) . .
C9 C8 C7 120.3(3) . .
C10 C9 C8 120.9(3) . .
C9 C10 C11 119.7(3) . .
C9 C10 C16 121.3(3) . .
C11 C10 C16 119.0(3) . .
C10 C11 C12 120.1(3) . .
C13 C12 C11 119.3(3) . .
C13 C12 C17 121.4(3) . .
C11 C12 C17 119.2(3) . .
C8 C13 C12 121.7(3) . .
O1 C14 O2 120.4(3) . .
O1 C14 C1 119.5(3) . .
O2 C14 C1 120.1(3) . .
O1 C14 Yb1 61.23(15) . .
O2 C14 Yb1 59.16(15) . .
C1 C14 Yb1 178.5(2) . .
O4 C15 O3 122.9(3) . .
O4 C15 C3 119.1(3) . .
O3 C15 C3 117.9(3) . .
O5 C16 O6 123.3(3) . .
O5 C16 C10 119.3(3) . .
O6 C16 C10 117.4(3) . .
O5 C16 Yb1 80.38(17) . 4
O6 C16 Yb1 43.22(14) . 4
C10 C16 Yb1 159.65(19) . 4
O8 C17 O7 125.7(3) . .
O8 C17 C12 117.9(3) . .
O7 C17 C12 116.4(3) . .
C18 N1 C19 111.5(3) . .
C14 O1 Yb1 91.80(18) . .
C14 O2 Yb1 93.19(18) . .
C15 O3 Yb1 147.6(2) . 3_755
C16 O5 Yb1 178.0(2) . 8_865
C16 O6 Yb1 115.12(18) . 4
C17 O7 Yb1 141.58(19) . 5_765
C17 O8 Yb1 134.18(18) . 1_565
C20' N2 C20' 154.5(15) 3_755 .
C20' N2 C20 15.8(8) 3_755 3_755
C20' N2 C20 170.1(10) . 3_755
C20' N2 C20 170.1(10) 3_755 .
C20' N2 C20 15.8(8) . .
C20 N2 C20 174.1(9) 3_755 .

loop_
_geom_bond_atom_site_label_1
_geom_bond_atom_site_label_2
_geom_bond_distance
_geom_bond_site_symmetry_2
Yb1 O7 2.271(2) 5_765
Yb1 O3 2.274(2) 3_755
Yb1 O5 2.293(2) 8_855
Yb1 O8 2.315(2) 1_545
Yb1 O6 2.357(2) 4_455
Yb1 O9 2.358(2) .
Yb1 O2 2.370(2) .
Yb1 O1 2.418(2) .
Yb1 C14 2.757(3) .
Yb1 C16 3.117(3) 4_455
C1 C2 1.387(4) .
C1 C6 1.398(4) .
C1 C14 1.490(4) .
C2 C3 1.397(4) .
C3 C4 1.398(4) .
C3 C15 1.511(4) .
C4 C5 1.394(4) .
C5 C6 1.387(4) .
C5 C7 1.519(4) .
C7 C8 1.513(4) .
C8 C13 1.386(4) .
C8 C9 1.401(4) .
C9 C10 1.390(4) .
C10 C11 1.392(4) .
C10 C16 1.502(4) .
C11 C12 1.393(4) .
C12 C13 1.391(4) .
C12 C17 1.502(4) .
C14 O1 1.251(4) .
C14 O2 1.281(4) .
C15 O4 1.250(4) .
C15 O3 1.257(4) .
C16 O5 1.250(3) .
C16 O6 1.270(3) .
C16 Yb1 3.117(3) 4
C17 O8 1.258(3) .
C17 O7 1.258(3) .
C18 N1 1.473(6) .
C19 N1 1.480(5) .
O3 Yb1 2.274(2) 3_755
O5 Yb1 2.293(2) 8_865
O6 Yb1 2.357(2) 4
O7 Yb1 2.271(2) 5_765
O8 Yb1 2.315(2) 1_565
N2 C20' 1.220(10) 3_755
N2 C20' 1.220(10) .
N2 C20 1.862(10) 3_755
N2 C20 1.862(10) .
